data_7039005
loop_
_publ_author_name
'Hermans, Catherine'
'Rong, Weifeng'
'Spaniol, Thomas P.'
'Okuda, Jun'

_publ_section_title
;
 Lanthanum complexes containing a bis(phenolate) ligand with a
 ferrocene-1,1'-diyldithio backbone: synthesis, characterization, and
 ring-opening polymerization of rac-lactide.
;
_journal_issue 19
_journal_name_full 'Dalton transactions (Cambridge, England : 2003)'
_journal_page_first 8127
_journal_page_last 8133
_journal_paper_doi 10.1039/c6dt00272b
_journal_volume 45
_journal_year 2016
_chemical_formula_moiety 'C46 H70 Fe La N O2 S2 Si2, C6 H14'
_chemical_formula_sum 'C52 H84 Fe La N O2 S2 Si2'
_chemical_formula_weight 1070.26
_chemical_name_systematic
;
 ?
;
_chemical_properties_physical 'Air-sensitive, Moisture-sensitive'
_space_group_crystal_system monoclinic
_space_group_IT_number 14
_space_group_name_Hall '-P 2ybc'
_space_group_name_H-M_alt 'P 1 21/c 1'
_symmetry_space_group_name_Hall '-P 2ybc'
_symmetry_space_group_name_H-M 'P 1 21/c 1'
_atom_sites_solution_hydrogens geom
_audit_creation_method SHELXL-2013
_audit_update_record
;
2015-11-23 deposited with the CCDC.
2016-04-08 downloaded from the CCDC.
;
_cell_angle_alpha 90
_cell_angle_beta 92.678(2)
_cell_angle_gamma 90
_cell_formula_units_Z 4
_cell_length_a 10.0044(10)
_cell_length_b 29.326(3)
_cell_length_c 19.1690(19)
_cell_measurement_reflns_used 9050
_cell_measurement_temperature 100(2)
_cell_measurement_theta_max 24.68
_cell_measurement_theta_min 2.34
_cell_volume 5617.8(10)
_computing_cell_refinement 'Bruker SMART (2001)'
_computing_data_collection 'Bruker SMART (2001)'
_computing_data_reduction 'Bruker SAINT+ (1999)'
_computing_molecular_graphics 'ORTEP-III (Farrugia, 1999)'
_computing_structure_refinement 'SHELXL-2013 (Sheldrick, 2013)'
_computing_structure_solution 'SHELXS-2013 (Sheldrick, 2013)'
_diffrn_ambient_temperature 100(2)
_diffrn_measured_fraction_theta_full 0.999
_diffrn_measured_fraction_theta_max 0.920
_diffrn_measurement_device_type 'Bruker APEX-I CCD'
_diffrn_measurement_method '\w scans'
_diffrn_radiation_monochromator 'multilayer optics'
_diffrn_radiation_source microsource
_diffrn_radiation_type MoK\a
_diffrn_radiation_wavelength 0.71073
_diffrn_reflns_av_R_equivalents 0.0899
_diffrn_reflns_av_unetI/netI 0.0931
_diffrn_reflns_Laue_measured_fraction_full 0.999
_diffrn_reflns_Laue_measured_fraction_max 0.920
_diffrn_reflns_limit_h_max 13
_diffrn_reflns_limit_h_min -13
_diffrn_reflns_limit_k_max 38
_diffrn_reflns_limit_k_min -38
_diffrn_reflns_limit_l_max 25
_diffrn_reflns_limit_l_min -25
_diffrn_reflns_number 67369
_diffrn_reflns_point_group_measured_fraction_full 0.999
_diffrn_reflns_point_group_measured_fraction_max 0.920
_diffrn_reflns_theta_full 25.242
_diffrn_reflns_theta_max 27.910
_diffrn_reflns_theta_min 2.038
_exptl_absorpt_coefficient_mu 1.161
_exptl_absorpt_correction_T_max 0.7456
_exptl_absorpt_correction_T_min 0.5330
_exptl_absorpt_correction_type multi-scan
_exptl_absorpt_process_details 'Sadabs Bruker'
_exptl_crystal_colour yellow
_exptl_crystal_density_diffrn 1.265
_exptl_crystal_description block
_exptl_crystal_F_000 2248
_exptl_crystal_recrystallization_method 'Re-crystallisation from solvent: hexane'
_exptl_crystal_size_max 0.260
_exptl_crystal_size_mid 0.210
_exptl_crystal_size_min 0.190
_refine_diff_density_max 0.952
_refine_diff_density_min -0.654
_refine_diff_density_rms 0.097
_refine_ls_extinction_method none
_refine_ls_goodness_of_fit_ref 1.047
_refine_ls_hydrogen_treatment constr
_refine_ls_matrix_type full
_refine_ls_number_parameters 570
_refine_ls_number_reflns 12368
_refine_ls_number_restraints 0
_refine_ls_restrained_S_all 1.047
_refine_ls_R_factor_all 0.0697
_refine_ls_R_factor_gt 0.0423
_refine_ls_shift/su_max 0.001
_refine_ls_shift/su_mean 0.000
_refine_ls_structure_factor_coef Fsqd
_refine_ls_weighting_details 'w=1/[\s^2^(Fo^2^)+(0.0187P)^2^+2.0815P] where P=(Fo^2^+2Fc^2^)/3'
_refine_ls_weighting_scheme calc
_refine_ls_wR_factor_gt 0.0905
_refine_ls_wR_factor_ref 0.0957
_reflns_Friedel_coverage 0.000
_reflns_number_gt 9220
_reflns_number_total 12368
_reflns_threshold_expression 'I > 2\s(I)'
_cod_data_source_file c6dt00272b2.cif
_cod_data_source_block 1
_cod_depositor_comments 'Adding full bibliography for 7039005.cif.'
_cod_database_code 7039005
_shelx_space_group_comment
;
The symmetry employed for this shelxl refinement is uniquely defined
by the following loop, which should always be used as a source of
symmetry information in preference to the above space-group names.
They are only intended as comments.
;
_shelx_estimated_absorpt_t_min 0.752
_shelx_estimated_absorpt_t_max 0.810
_shelxl_version_number 2013-4

loop_
_space_group_symop_operation_xyz
'x, y, z'
'-x, y+1/2, -z+1/2'
'-x, -y, -z'
'x, -y-1/2, z-1/2'

loop_
_atom_site_label
_atom_site_type_symbol
_atom_site_fract_x
_atom_site_fract_y
_atom_site_fract_z
_atom_site_U_iso_or_equiv
_atom_site_adp_type
_atom_site_occupancy
_atom_site_site_symmetry_order
_atom_site_calc_flag
_atom_site_refinement_flags_posn
_atom_site_refinement_flags_adp
La1 La 0.69972(2) 0.08749(2) 0.28776(2) 0.01551(6) Uani 1 1 d . .
Fe1 Fe 1.03406(5) -0.03426(2) 0.35744(3) 0.01941(12) Uani 1 1 d . .
N1 N 0.6103(3) 0.14046(9) 0.36605(14) 0.0185(6) Uani 1 1 d . .
O1 O 0.5550(2) 0.03119(7) 0.26695(11) 0.0184(5) Uani 1 1 d . .
O2 O 0.7787(2) 0.12337(8) 0.19549(11) 0.0210(5) Uani 1 1 d . .
S1 S 0.75134(9) 0.01547(3) 0.40598(4) 0.01761(19) Uani 1 1 d . .
S2 S 0.95087(9) 0.03912(3) 0.23368(4) 0.01942(19) Uani 1 1 d . .
Si1 Si 0.73354(10) 0.17229(3) 0.40544(5) 0.0224(2) Uani 1 1 d . .
Si2 Si 0.44186(10) 0.14554(3) 0.37667(5) 0.0217(2) Uani 1 1 d . .
C1 C 0.5382(3) -0.01392(11) 0.27008(17) 0.0160(7) Uani 1 1 d . .
C2 C 0.5513(3) -0.03571(11) 0.33503(16) 0.0147(7) Uani 1 1 d . .
C3 C 0.5423(3) -0.08240(11) 0.34042(17) 0.0180(7) Uani 1 1 d . .
H3 H 0.5538 -0.0962 0.3852 0.022 Uiso 1 1 calc R U
C4 C 0.5170(3) -0.11002(11) 0.28229(18) 0.0185(7) Uani 1 1 d . .
C5 C 0.5003(3) -0.08756(12) 0.21833(18) 0.0212(8) Uani 1 1 d . .
H5 H 0.4797 -0.1055 0.1780 0.025 Uiso 1 1 calc R U
C6 C 0.5119(3) -0.04079(11) 0.20955(17) 0.0182(7) Uani 1 1 d . .
C7 C 0.5013(4) -0.16176(12) 0.2876(2) 0.0284(9) Uani 1 1 d . .
C8 C 0.3529(5) -0.17326(15) 0.2908(3) 0.0567(14) Uani 1 1 d . .
H8A H 0.3177 -0.1599 0.3331 0.085 Uiso 1 1 calc R U
H8B H 0.3417 -0.2064 0.2919 0.085 Uiso 1 1 calc R U
H8C H 0.3041 -0.1608 0.2496 0.085 Uiso 1 1 calc R U
C9 C 0.5569(7) -0.18554(15) 0.2246(3) 0.081(2) Uani 1 1 d . .
H9A H 0.5021 -0.1777 0.1826 0.121 Uiso 1 1 calc R U
H9B H 0.5550 -0.2186 0.2318 0.121 Uiso 1 1 calc R U
H9C H 0.6493 -0.1756 0.2190 0.121 Uiso 1 1 calc R U
C10 C 0.5759(4) -0.18022(13) 0.3536(2) 0.0417(11) Uani 1 1 d . .
H10A H 0.6699 -0.1708 0.3539 0.063 Uiso 1 1 calc R U
H10B H 0.5707 -0.2136 0.3539 0.063 Uiso 1 1 calc R U
H10C H 0.5346 -0.1681 0.3951 0.063 Uiso 1 1 calc R U
C11 C 0.4987(4) -0.01851(12) 0.13679(17) 0.0212(8) Uani 1 1 d . .
C12 C 0.3830(4) 0.01597(12) 0.13303(18) 0.0259(9) Uani 1 1 d . .
H12A H 0.2989 0.0002 0.1414 0.039 Uiso 1 1 calc R U
H12B H 0.3773 0.0301 0.0867 0.039 Uiso 1 1 calc R U
H12C H 0.3992 0.0396 0.1686 0.039 Uiso 1 1 calc R U
C13 C 0.4705(4) -0.05443(13) 0.07906(18) 0.0316(10) Uani 1 1 d . .
H13A H 0.3889 -0.0713 0.0888 0.047 Uiso 1 1 calc R U
H13B H 0.5460 -0.0757 0.0780 0.047 Uiso 1 1 calc R U
H13C H 0.4587 -0.0391 0.0337 0.047 Uiso 1 1 calc R U
C14 C 0.6321(4) 0.00456(13) 0.12049(18) 0.0263(9) Uani 1 1 d . .
H14A H 0.6259 0.0169 0.0729 0.039 Uiso 1 1 calc R U
H14B H 0.7045 -0.0179 0.1244 0.039 Uiso 1 1 calc R U
H14C H 0.6506 0.0294 0.1538 0.039 Uiso 1 1 calc R U
C15 C 0.5798(3) -0.00765(11) 0.39961(17) 0.0180(7) Uani 1 1 d . .
H15A H 0.5655 -0.0268 0.4412 0.022 Uiso 1 1 calc R U
H15B H 0.5154 0.0180 0.4000 0.022 Uiso 1 1 calc R U
C16 C 0.8462(3) -0.03375(11) 0.39125(17) 0.0183(7) Uani 1 1 d . .
C17 C 0.8512(3) -0.05939(11) 0.32788(18) 0.0209(8) Uani 1 1 d . .
H17 H 0.8026 -0.0530 0.2852 0.025 Uiso 1 1 calc R U
C18 C 0.9418(4) -0.09603(12) 0.3403(2) 0.0276(9) Uani 1 1 d . .
H18 H 0.9640 -0.1186 0.3073 0.033 Uiso 1 1 calc R U
C19 C 0.9935(4) -0.09333(13) 0.4099(2) 0.0322(10) Uani 1 1 d . .
H19 H 1.0571 -0.1135 0.4316 0.039 Uiso 1 1 calc R U
C20 C 0.9341(4) -0.05528(13) 0.44201(19) 0.0255(8) Uani 1 1 d . .
H20 H 0.9499 -0.0458 0.4890 0.031 Uiso 1 1 calc R U
C21 C 1.0766(3) 0.01594(12) 0.29066(17) 0.0199(8) Uani 1 1 d . .
C22 C 1.1530(3) -0.02334(12) 0.27576(19) 0.0243(8) Uani 1 1 d . .
H22 H 1.1508 -0.0397 0.2329 0.029 Uiso 1 1 calc R U
C23 C 1.2330(4) -0.03373(13) 0.3364(2) 0.0308(9) Uani 1 1 d . .
H23 H 1.2938 -0.0585 0.3413 0.037 Uiso 1 1 calc R U
C24 C 1.2076(4) -0.00120(13) 0.3886(2) 0.0276(9) Uani 1 1 d . .
H24 H 1.2479 -0.0004 0.4344 0.033 Uiso 1 1 calc R U
C25 C 1.1112(3) 0.03010(12) 0.36037(18) 0.0235(8) Uani 1 1 d . .
H25 H 1.0761 0.0558 0.3837 0.028 Uiso 1 1 calc R U
C26 C 1.0362(3) 0.08696(12) 0.19212(17) 0.0226(8) Uani 1 1 d . .
H26A H 1.0454 0.1128 0.2253 0.027 Uiso 1 1 calc R U
H26B H 1.1270 0.0774 0.1798 0.027 Uiso 1 1 calc R U
C27 C 0.9580(3) 0.10201(11) 0.12737(17) 0.0180(7) Uani 1 1 d . .
C28 C 0.8312(4) 0.12173(11) 0.13246(17) 0.0194(8) Uani 1 1 d . .
C29 C 0.7640(3) 0.13908(11) 0.07167(17) 0.0185(7) Uani 1 1 d . .
C30 C 0.8230(4) 0.13262(11) 0.00808(17) 0.0211(8) Uani 1 1 d . .
H30 H 0.7778 0.1440 -0.0330 0.025 Uiso 1 1 calc R U
C31 C 0.9449(4) 0.11036(12) 0.00152(17) 0.0224(8) Uani 1 1 d . .
C32 C 1.0121(4) 0.09574(11) 0.06255(17) 0.0212(8) Uani 1 1 d . .
H32 H 1.0965 0.0812 0.0599 0.025 Uiso 1 1 calc R U
C33 C 1.0036(4) 0.09961(13) -0.06964(18) 0.0277(9) Uani 1 1 d . .
C34 C 1.0016(4) 0.04818(13) -0.0799(2) 0.0362(10) Uani 1 1 d . .
H34A H 1.0568 0.0337 -0.0426 0.054 Uiso 1 1 calc R U
H34B H 1.0374 0.0407 -0.1252 0.054 Uiso 1 1 calc R U
H34C H 0.9094 0.0370 -0.0785 0.054 Uiso 1 1 calc R U
C35 C 1.1478(4) 0.11650(16) -0.0722(2) 0.0441(12) Uani 1 1 d . .
H35A H 1.1495 0.1498 -0.0682 0.066 Uiso 1 1 calc R U
H35B H 1.1847 0.1074 -0.1165 0.066 Uiso 1 1 calc R U
H35C H 1.2017 0.1031 -0.0334 0.066 Uiso 1 1 calc R U
C36 C 0.9202(5) 0.12153(15) -0.13030(19) 0.0428(11) Uani 1 1 d . .
H36A H 0.8292 0.1090 -0.1316 0.064 Uiso 1 1 calc R U
H36B H 0.9616 0.1149 -0.1745 0.064 Uiso 1 1 calc R U
H36C H 0.9166 0.1546 -0.1234 0.064 Uiso 1 1 calc R U
C37 C 0.6292(4) 0.16417(11) 0.07585(18) 0.0226(8) Uani 1 1 d . .
C38 C 0.6428(4) 0.20470(12) 0.1266(2) 0.0346(10) Uani 1 1 d . .
H38A H 0.5553 0.2192 0.1308 0.052 Uiso 1 1 calc R U
H38B H 0.7060 0.2269 0.1089 0.052 Uiso 1 1 calc R U
H38C H 0.6758 0.1938 0.1726 0.052 Uiso 1 1 calc R U
C39 C 0.5791(4) 0.18384(14) 0.00480(19) 0.0354(10) Uani 1 1 d . .
H39A H 0.5661 0.1590 -0.0290 0.053 Uiso 1 1 calc R U
H39B H 0.6454 0.2053 -0.0120 0.053 Uiso 1 1 calc R U
H39C H 0.4940 0.1997 0.0102 0.053 Uiso 1 1 calc R U
C40 C 0.5201(4) 0.13148(13) 0.09906(19) 0.0299(9) Uani 1 1 d . .
H40A H 0.4343 0.1476 0.0991 0.045 Uiso 1 1 calc R U
H40B H 0.5437 0.1203 0.1462 0.045 Uiso 1 1 calc R U
H40C H 0.5127 0.1057 0.0667 0.045 Uiso 1 1 calc R U
C41 C 0.8987(4) 0.14303(13) 0.3873(2) 0.0293(9) Uani 1 1 d . .
H41A H 0.8962 0.1114 0.4035 0.044 Uiso 1 1 calc R U
H41B H 0.9724 0.1592 0.4120 0.044 Uiso 1 1 calc R U
H41C H 0.9122 0.1435 0.3370 0.044 Uiso 1 1 calc R U
C42 C 0.7435(4) 0.23102(12) 0.3689(2) 0.0340(10) Uani 1 1 d . .
H42A H 0.7594 0.2293 0.3189 0.051 Uiso 1 1 calc R U
H42B H 0.8172 0.2476 0.3930 0.051 Uiso 1 1 calc R U
H42C H 0.6592 0.2471 0.3756 0.051 Uiso 1 1 calc R U
C43 C 0.7249(4) 0.17581(14) 0.50209(19) 0.0339(10) Uani 1 1 d . .
H43A H 0.6456 0.1933 0.5138 0.051 Uiso 1 1 calc R U
H43B H 0.8054 0.1909 0.5218 0.051 Uiso 1 1 calc R U
H43C H 0.7191 0.1450 0.5215 0.051 Uiso 1 1 calc R U
C44 C 0.3863(4) 0.20523(13) 0.3908(2) 0.0434(11) Uani 1 1 d . .
H44A H 0.4319 0.2174 0.4332 0.065 Uiso 1 1 calc R U
H44B H 0.2893 0.2057 0.3961 0.065 Uiso 1 1 calc R U
H44C H 0.4083 0.2240 0.3506 0.065 Uiso 1 1 calc R U
C45 C 0.3864(4) 0.11234(13) 0.4538(2) 0.0351(10) Uani 1 1 d . .
H45A H 0.3999 0.0797 0.4457 0.053 Uiso 1 1 calc R U
H45B H 0.2913 0.1182 0.4603 0.053 Uiso 1 1 calc R U
H45C H 0.4390 0.1218 0.4958 0.053 Uiso 1 1 calc R U
C46 C 0.3478(4) 0.12263(15) 0.2978(2) 0.0378(10) Uani 1 1 d . .
H46A H 0.3759 0.1387 0.2561 0.057 Uiso 1 1 calc R U
H46B H 0.2516 0.1272 0.3027 0.057 Uiso 1 1 calc R U
H46C H 0.3664 0.0900 0.2932 0.057 Uiso 1 1 calc R U
C47 C 1.0356(7) 0.2708(2) 0.2629(4) 0.101(2) Uani 1 1 d . .
H47A H 1.1219 0.2864 0.2697 0.152 Uiso 1 1 calc R U
H47B H 0.9883 0.2716 0.3065 0.152 Uiso 1 1 calc R U
H47C H 0.9816 0.2862 0.2260 0.152 Uiso 1 1 calc R U
C48 C 1.0585(6) 0.22271(18) 0.2425(3) 0.0648(15) Uani 1 1 d . .
H48A H 0.9704 0.2081 0.2330 0.078 Uiso 1 1 calc R U
H48B H 1.1028 0.2067 0.2827 0.078 Uiso 1 1 calc R U
C49 C 1.1417(5) 0.21558(17) 0.1796(3) 0.0613(15) Uani 1 1 d . .
H49A H 1.2289 0.2311 0.1878 0.074 Uiso 1 1 calc R U
H49B H 1.1595 0.1826 0.1744 0.074 Uiso 1 1 calc R U
C50 C 1.0775(5) 0.23289(18) 0.1136(3) 0.0599(14) Uani 1 1 d . .
H50A H 1.0601 0.2659 0.1188 0.072 Uiso 1 1 calc R U
H50B H 0.9900 0.2175 0.1057 0.072 Uiso 1 1 calc R U
C51 C 1.1602(5) 0.22563(17) 0.0493(3) 0.0566(14) Uani 1 1 d . .
H51A H 1.2457 0.2425 0.0553 0.068 Uiso 1 1 calc R U
H51B H 1.1814 0.1928 0.0447 0.068 Uiso 1 1 calc R U
C52 C 1.0847(6) 0.2420(2) -0.0167(3) 0.0755(18) Uani 1 1 d . .
H52A H 0.9994 0.2256 -0.0223 0.113 Uiso 1 1 calc R U
H52B H 1.1383 0.2360 -0.0572 0.113 Uiso 1 1 calc R U
H52C H 1.0677 0.2748 -0.0132 0.113 Uiso 1 1 calc R U

loop_
_atom_site_aniso_label
_atom_site_aniso_U_11
_atom_site_aniso_U_22
_atom_site_aniso_U_33
_atom_site_aniso_U_23
_atom_site_aniso_U_13
_atom_site_aniso_U_12
La1 0.01834(11) 0.01232(10) 0.01609(10) -0.00086(8) 0.00299(7) -0.00011(9)
Fe1 0.0133(3) 0.0208(3) 0.0242(3) 0.0042(2) 0.0013(2) 0.0019(2)
N1 0.0187(16) 0.0157(15) 0.0213(15) 0.0000(12) 0.0037(12) 0.0021(12)
O1 0.0202(13) 0.0128(12) 0.0219(12) -0.0007(10) -0.0028(10) 0.0004(10)
O2 0.0285(15) 0.0186(13) 0.0165(12) 0.0013(10) 0.0064(11) 0.0026(11)
S1 0.0174(5) 0.0163(4) 0.0190(4) -0.0005(3) 0.0001(4) 0.0001(4)
S2 0.0178(5) 0.0209(5) 0.0196(4) 0.0024(3) 0.0007(4) 0.0002(4)
Si1 0.0244(6) 0.0182(5) 0.0248(5) -0.0062(4) 0.0022(4) 0.0015(4)
Si2 0.0219(6) 0.0204(5) 0.0230(5) -0.0026(4) 0.0032(4) 0.0029(4)
C1 0.0091(17) 0.0155(17) 0.0234(18) 0.0015(14) 0.0019(14) 0.0013(14)
C2 0.0061(16) 0.0183(17) 0.0199(17) 0.0015(14) 0.0029(13) 0.0010(14)
C3 0.0142(18) 0.0188(18) 0.0212(17) 0.0044(14) 0.0018(14) 0.0043(15)
C4 0.0145(19) 0.0136(17) 0.0276(19) 0.0028(14) 0.0028(15) -0.0005(14)
C5 0.0182(19) 0.0216(18) 0.0236(18) -0.0042(15) 0.0014(15) -0.0023(16)
C6 0.0150(19) 0.0197(18) 0.0197(18) 0.0006(14) -0.0012(14) 0.0008(15)
C7 0.038(2) 0.0152(18) 0.032(2) 0.0016(16) -0.0008(18) -0.0008(17)
C8 0.050(3) 0.031(2) 0.087(4) 0.022(2) -0.026(3) -0.017(2)
C9 0.163(7) 0.019(2) 0.062(3) -0.002(2) 0.038(4) 0.020(3)
C10 0.044(3) 0.020(2) 0.060(3) 0.010(2) -0.013(2) -0.002(2)
C11 0.023(2) 0.0196(18) 0.0205(18) 0.0004(14) -0.0020(15) -0.0020(15)
C12 0.025(2) 0.027(2) 0.0245(19) 0.0084(16) -0.0067(16) -0.0040(17)
C13 0.046(3) 0.028(2) 0.0200(19) 0.0012(16) -0.0065(18) -0.0064(19)
C14 0.030(2) 0.028(2) 0.0202(19) 0.0031(16) 0.0030(16) -0.0007(17)
C15 0.0135(18) 0.0200(18) 0.0207(18) 0.0002(14) 0.0029(14) 0.0019(15)
C16 0.0152(19) 0.0178(18) 0.0222(18) 0.0031(14) 0.0021(15) -0.0010(15)
C17 0.0143(19) 0.0217(19) 0.0271(19) 0.0005(15) 0.0034(15) 0.0002(15)
C18 0.023(2) 0.019(2) 0.042(2) 0.0001(16) 0.0148(18) 0.0003(16)
C19 0.022(2) 0.027(2) 0.047(3) 0.0173(18) 0.0048(18) 0.0055(17)
C20 0.020(2) 0.032(2) 0.026(2) 0.0095(16) 0.0023(16) 0.0019(17)
C21 0.0163(19) 0.0227(19) 0.0208(18) 0.0010(15) 0.0018(15) 0.0007(15)
C22 0.019(2) 0.027(2) 0.027(2) 0.0011(16) 0.0104(16) 0.0014(16)
C23 0.016(2) 0.030(2) 0.048(2) 0.0098(19) 0.0059(18) 0.0036(17)
C24 0.016(2) 0.035(2) 0.032(2) 0.0081(17) -0.0060(17) -0.0026(17)
C25 0.019(2) 0.026(2) 0.0259(19) 0.0034(16) 0.0008(16) -0.0058(16)
C26 0.0172(19) 0.027(2) 0.0239(18) 0.0010(16) 0.0028(15) -0.0045(16)
C27 0.0175(19) 0.0143(17) 0.0226(18) 0.0057(14) 0.0046(15) -0.0072(14)
C28 0.026(2) 0.0125(17) 0.0198(18) -0.0013(14) 0.0049(15) -0.0037(15)
C29 0.023(2) 0.0124(17) 0.0205(18) 0.0021(14) 0.0034(15) -0.0012(15)
C30 0.029(2) 0.0167(18) 0.0172(17) 0.0031(14) 0.0000(15) -0.0043(16)
C31 0.028(2) 0.0228(19) 0.0171(18) -0.0017(15) 0.0044(16) -0.0028(16)
C32 0.022(2) 0.0183(19) 0.0241(19) 0.0013(14) 0.0055(15) -0.0012(15)
C33 0.033(2) 0.033(2) 0.0173(18) -0.0001(16) 0.0067(17) 0.0009(18)
C34 0.040(3) 0.041(3) 0.029(2) -0.0070(19) 0.0040(19) 0.002(2)
C35 0.040(3) 0.062(3) 0.031(2) -0.004(2) 0.013(2) -0.011(2)
C36 0.057(3) 0.050(3) 0.021(2) -0.0003(19) 0.010(2) 0.008(2)
C37 0.028(2) 0.0156(18) 0.0241(19) 0.0033(14) 0.0036(16) 0.0061(16)
C38 0.047(3) 0.019(2) 0.038(2) -0.0032(17) 0.003(2) 0.0135(19)
C39 0.039(3) 0.035(2) 0.032(2) 0.0093(18) 0.0056(19) 0.016(2)
C40 0.026(2) 0.033(2) 0.031(2) 0.0069(17) 0.0032(17) 0.0060(18)
C41 0.024(2) 0.029(2) 0.035(2) -0.0075(17) -0.0001(17) -0.0050(17)
C42 0.043(3) 0.021(2) 0.038(2) -0.0050(17) -0.001(2) -0.0053(19)
C43 0.036(3) 0.037(2) 0.028(2) -0.0100(18) -0.0010(18) 0.0084(19)
C44 0.033(3) 0.027(2) 0.071(3) -0.001(2) 0.009(2) 0.011(2)
C45 0.039(3) 0.030(2) 0.037(2) 0.0000(18) 0.013(2) -0.0037(19)
C46 0.026(2) 0.050(3) 0.036(2) -0.008(2) -0.0028(19) 0.002(2)
C47 0.104(6) 0.081(5) 0.124(6) -0.033(4) 0.060(5) -0.023(4)
C48 0.067(4) 0.062(4) 0.067(4) -0.004(3) 0.018(3) -0.012(3)
C49 0.062(4) 0.047(3) 0.075(4) 0.007(3) 0.002(3) -0.015(3)
C50 0.054(3) 0.054(3) 0.072(4) 0.018(3) 0.008(3) -0.009(3)
C51 0.053(3) 0.049(3) 0.067(3) 0.002(3) -0.006(3) -0.002(3)
C52 0.068(4) 0.088(5) 0.071(4) 0.034(3) -0.001(3) -0.008(3)

loop_
_atom_type_symbol
_atom_type_description
_atom_type_scat_dispersion_real
_atom_type_scat_dispersion_imag
_atom_type_scat_source
C C 0.0033 0.0016 'International Tables Vol C Tables 4.2.6.8 and 6.1.1.4'
H H 0.0000 0.0000 'International Tables Vol C Tables 4.2.6.8 and 6.1.1.4'
Fe Fe 0.3463 0.8444 'International Tables Vol C Tables 4.2.6.8 and 6.1.1.4'
La La -0.2871 2.4523 'International Tables Vol C Tables 4.2.6.8 and 6.1.1.4'
N N 0.0061 0.0033 'International Tables Vol C Tables 4.2.6.8 and 6.1.1.4'
O O 0.0106 0.0060 'International Tables Vol C Tables 4.2.6.8 and 6.1.1.4'
S S 0.1246 0.1234 'International Tables Vol C Tables 4.2.6.8 and 6.1.1.4'
Si Si 0.0817 0.0704 'International Tables Vol C Tables 4.2.6.8 and 6.1.1.4'

loop_
_geom_angle_atom_site_label_1
_geom_angle_atom_site_label_2
_geom_angle_atom_site_label_3
_geom_angle
O1 La1 O2 117.38(8)
O1 La1 N1 109.86(9)
O2 La1 N1 110.57(9)
O1 La1 S2 97.56(6)
O2 La1 S2 68.23(6)
N1 La1 S2 147.99(7)
O1 La1 S1 73.25(6)
O2 La1 S1 147.18(6)
N1 La1 S1 92.20(7)
S2 La1 S1 79.88(2)
O1 La1 Si1 135.62(6)
O2 La1 Si1 98.88(6)
N1 La1 Si1 28.10(7)
S2 La1 Si1 120.26(2)
S1 La1 Si1 90.31(2)
C21 Fe1 C16 115.32(14)
C21 Fe1 C17 107.65(14)
C16 Fe1 C17 41.45(13)
C21 Fe1 C22 41.06(14)
C16 Fe1 C22 146.42(14)
C17 Fe1 C22 113.21(15)
C21 Fe1 C25 41.26(13)
C16 Fe1 C25 109.97(14)
C17 Fe1 C25 132.78(14)
C22 Fe1 C25 69.00(14)
C21 Fe1 C20 148.66(14)
C16 Fe1 C20 41.20(13)
C17 Fe1 C20 69.07(14)
C22 Fe1 C20 170.01(14)
C25 Fe1 C20 117.19(15)
C21 Fe1 C23 68.44(14)
C16 Fe1 C23 172.56(15)
C17 Fe1 C23 145.02(15)
C22 Fe1 C23 40.49(14)
C25 Fe1 C23 68.20(15)
C20 Fe1 C23 132.51(15)
C21 Fe1 C18 130.68(15)
C16 Fe1 C18 68.85(14)
C17 Fe1 C18 40.70(14)
C22 Fe1 C18 106.88(15)
C25 Fe1 C18 171.20(15)
C20 Fe1 C18 68.08(15)
C23 Fe1 C18 114.12(15)
C21 Fe1 C24 68.77(14)
C16 Fe1 C24 133.73(15)
C17 Fe1 C24 172.92(15)
C22 Fe1 C24 68.45(15)
C25 Fe1 C24 40.62(14)
C20 Fe1 C24 110.56(15)
C23 Fe1 C24 40.33(15)
C18 Fe1 C24 146.22(15)
C21 Fe1 C19 169.36(15)
C16 Fe1 C19 68.91(14)
C17 Fe1 C19 68.54(15)
C22 Fe1 C19 130.21(15)
C25 Fe1 C19 148.29(15)
C20 Fe1 C19 40.54(15)
C23 Fe1 C19 108.59(15)
C18 Fe1 C19 40.18(15)
C24 Fe1 C19 116.09(15)
Si1 N1 Si2 126.72(17)
Si1 N1 La1 110.84(14)
Si2 N1 La1 122.40(14)
C1 O1 La1 144.2(2)
C28 O2 La1 149.8(2)
C16 S1 C15 101.27(16)
C16 S1 La1 120.74(11)
C15 S1 La1 94.52(11)
C21 S2 C26 103.29(16)
C21 S2 La1 122.29(12)
C26 S2 La1 101.24(12)
N1 Si1 C43 114.01(17)
N1 Si1 C42 113.09(16)
C43 Si1 C42 109.18(18)
N1 Si1 C41 106.79(15)
C43 Si1 C41 106.70(17)
C42 Si1 C41 106.57(18)
C43 Si1 La1 134.45(13)
C42 Si1 La1 115.90(13)
N1 Si2 C44 113.68(17)
N1 Si2 C46 109.49(16)
C44 Si2 C46 108.3(2)
N1 Si2 C45 112.17(17)
C44 Si2 C45 105.76(19)
C46 Si2 C45 107.16(19)
O1 C1 C2 119.1(3)
O1 C1 C6 122.2(3)
C2 C1 C6 118.7(3)
C3 C2 C1 121.1(3)
C3 C2 C15 119.6(3)
C1 C2 C15 119.3(3)
C2 C3 C4 121.9(3)
C2 C3 H3 119.0
C4 C3 H3 119.0
C3 C4 C5 116.0(3)
C3 C4 C7 122.7(3)
C5 C4 C7 121.2(3)
C6 C5 C4 124.5(3)
C6 C5 H5 117.8
C4 C5 H5 117.8
C5 C6 C1 117.6(3)
C5 C6 C11 121.7(3)
C1 C6 C11 120.7(3)
C9 C7 C8 108.9(4)
C9 C7 C4 111.1(3)
C8 C7 C4 109.0(3)
C9 C7 C10 108.0(4)
C8 C7 C10 108.9(3)
C4 C7 C10 110.9(3)
C7 C8 H8A 109.5
C7 C8 H8B 109.5
H8A C8 H8B 109.5
C7 C8 H8C 109.5
H8A C8 H8C 109.5
H8B C8 H8C 109.5
C7 C9 H9A 109.5
C7 C9 H9B 109.5
H9A C9 H9B 109.5
C7 C9 H9C 109.5
H9A C9 H9C 109.5
H9B C9 H9C 109.5
C7 C10 H10A 109.5
C7 C10 H10B 109.5
H10A C10 H10B 109.5
C7 C10 H10C 109.5
H10A C10 H10C 109.5
H10B C10 H10C 109.5
C12 C11 C6 110.8(3)
C12 C11 C14 111.0(3)
C6 C11 C14 109.4(3)
C12 C11 C13 107.7(3)
C6 C11 C13 111.4(3)
C14 C11 C13 106.6(3)
C11 C12 H12A 109.5
C11 C12 H12B 109.5
H12A C12 H12B 109.5
C11 C12 H12C 109.5
H12A C12 H12C 109.5
H12B C12 H12C 109.5
C11 C13 H13A 109.5
C11 C13 H13B 109.5
H13A C13 H13B 109.5
C11 C13 H13C 109.5
H13A C13 H13C 109.5
H13B C13 H13C 109.5
C11 C14 H14A 109.5
C11 C14 H14B 109.5
H14A C14 H14B 109.5
C11 C14 H14C 109.5
H14A C14 H14C 109.5
H14B C14 H14C 109.5
C2 C15 S1 113.3(2)
C2 C15 H15A 108.9
S1 C15 H15A 108.9
C2 C15 H15B 108.9
S1 C15 H15B 108.9
H15A C15 H15B 107.7
C20 C16 C17 107.6(3)
C20 C16 S1 125.0(3)
C17 C16 S1 127.4(3)
C20 C16 Fe1 70.3(2)
C17 C16 Fe1 69.73(19)
S1 C16 Fe1 125.18(18)
C18 C17 C16 107.6(3)
C18 C17 Fe1 70.6(2)
C16 C17 Fe1 68.82(19)
C18 C17 H17 126.2
C16 C17 H17 126.2
Fe1 C17 H17 126.0
C19 C18 C17 108.6(3)
C19 C18 Fe1 69.9(2)
C17 C18 Fe1 68.7(2)
C19 C18 H18 125.7
C17 C18 H18 125.7
Fe1 C18 H18 127.2
C18 C19 C20 108.2(3)
C18 C19 Fe1 69.9(2)
C20 C19 Fe1 69.2(2)
C18 C19 H19 125.9
C20 C19 H19 125.9
Fe1 C19 H19 126.6
C19 C20 C16 108.0(3)
C19 C20 Fe1 70.2(2)
C16 C20 Fe1 68.51(19)
C19 C20 H20 126.0
C16 C20 H20 126.0
Fe1 C20 H20 126.8
C22 C21 C25 108.4(3)
C22 C21 S2 124.3(3)
C25 C21 S2 127.1(3)
C22 C21 Fe1 70.5(2)
C25 C21 Fe1 70.47(19)
S2 C21 Fe1 120.72(19)
C23 C22 C21 107.4(3)
C23 C22 Fe1 70.3(2)
C21 C22 Fe1 68.48(19)
C23 C22 H22 126.3
C21 C22 H22 126.3
Fe1 C22 H22 126.5
C22 C23 C24 108.8(3)
C22 C23 Fe1 69.2(2)
C24 C23 Fe1 70.0(2)
C22 C23 H23 125.6
C24 C23 H23 125.6
Fe1 C23 H23 126.8
C23 C24 C25 107.9(3)
C23 C24 Fe1 69.7(2)
C25 C24 Fe1 69.2(2)
C23 C24 H24 126.0
C25 C24 H24 126.0
Fe1 C24 H24 126.7
C24 C25 C21 107.4(3)
C24 C25 Fe1 70.2(2)
C21 C25 Fe1 68.3(2)
C24 C25 H25 126.3
C21 C25 H25 126.3
Fe1 C25 H25 126.8
C27 C26 S2 110.3(2)
C27 C26 H26A 109.6
S2 C26 H26A 109.6
C27 C26 H26B 109.6
S2 C26 H26B 109.6
H26A C26 H26B 108.1
C32 C27 C28 120.5(3)
C32 C27 C26 119.4(3)
C28 C27 C26 120.1(3)
O2 C28 C27 118.1(3)
O2 C28 C29 122.6(3)
C27 C28 C29 119.2(3)
C30 C29 C28 117.9(3)
C30 C29 C37 121.2(3)
C28 C29 C37 120.8(3)
C29 C30 C31 123.5(3)
C29 C30 H30 118.3
C31 C30 H30 118.3
C32 C31 C30 117.3(3)
C32 C31 C33 119.5(3)
C30 C31 C33 123.1(3)
C31 C32 C27 121.2(3)
C31 C32 H32 119.4
C27 C32 H32 119.4
C34 C33 C35 108.9(3)
C34 C33 C36 108.3(3)
C35 C33 C36 108.7(3)
C34 C33 C31 108.3(3)
C35 C33 C31 111.1(3)
C36 C33 C31 111.6(3)
C33 C34 H34A 109.5
C33 C34 H34B 109.5
H34A C34 H34B 109.5
C33 C34 H34C 109.5
H34A C34 H34C 109.5
H34B C34 H34C 109.5
C33 C35 H35A 109.5
C33 C35 H35B 109.5
H35A C35 H35B 109.5
C33 C35 H35C 109.5
H35A C35 H35C 109.5
H35B C35 H35C 109.5
C33 C36 H36A 109.5
C33 C36 H36B 109.5
H36A C36 H36B 109.5
C33 C36 H36C 109.5
H36A C36 H36C 109.5
H36B C36 H36C 109.5
C40 C37 C38 110.0(3)
C40 C37 C39 106.5(3)
C38 C37 C39 106.6(3)
C40 C37 C29 110.7(3)
C38 C37 C29 110.5(3)
C39 C37 C29 112.5(3)
C37 C38 H38A 109.5
C37 C38 H38B 109.5
H38A C38 H38B 109.5
C37 C38 H38C 109.5
H38A C38 H38C 109.5
H38B C38 H38C 109.5
C37 C39 H39A 109.5
C37 C39 H39B 109.5
H39A C39 H39B 109.5
C37 C39 H39C 109.5
H39A C39 H39C 109.5
H39B C39 H39C 109.5
C37 C40 H40A 109.5
C37 C40 H40B 109.5
H40A C40 H40B 109.5
C37 C40 H40C 109.5
H40A C40 H40C 109.5
H40B C40 H40C 109.5
Si1 C41 H41A 109.5
Si1 C41 H41B 109.5
H41A C41 H41B 109.5
Si1 C41 H41C 109.5
H41A C41 H41C 109.5
H41B C41 H41C 109.5
Si1 C42 H42A 109.5
Si1 C42 H42B 109.5
H42A C42 H42B 109.5
Si1 C42 H42C 109.5
H42A C42 H42C 109.5
H42B C42 H42C 109.5
Si1 C43 H43A 109.5
Si1 C43 H43B 109.5
H43A C43 H43B 109.5
Si1 C43 H43C 109.5
H43A C43 H43C 109.5
H43B C43 H43C 109.5
Si2 C44 H44A 109.5
Si2 C44 H44B 109.5
H44A C44 H44B 109.5
Si2 C44 H44C 109.5
H44A C44 H44C 109.5
H44B C44 H44C 109.5
Si2 C45 H45A 109.5
Si2 C45 H45B 109.5
H45A C45 H45B 109.5
Si2 C45 H45C 109.5
H45A C45 H45C 109.5
H45B C45 H45C 109.5
Si2 C46 H46A 109.5
Si2 C46 H46B 109.5
H46A C46 H46B 109.5
Si2 C46 H46C 109.5
H46A C46 H46C 109.5
H46B C46 H46C 109.5
C48 C47 H47A 109.5
C48 C47 H47B 109.5
H47A C47 H47B 109.5
C48 C47 H47C 109.5
H47A C47 H47C 109.5
H47B C47 H47C 109.5
C47 C48 C49 116.1(5)
C47 C48 H48A 108.3
C49 C48 H48A 108.3
C47 C48 H48B 108.3
C49 C48 H48B 108.3
H48A C48 H48B 107.4
C50 C49 C48 113.6(5)
C50 C49 H49A 108.8
C48 C49 H49A 108.8
C50 C49 H49B 108.8
C48 C49 H49B 108.8
H49A C49 H49B 107.7
C49 C50 C51 114.2(4)
C49 C50 H50A 108.7
C51 C50 H50A 108.7
C49 C50 H50B 108.7
C51 C50 H50B 108.7
H50A C50 H50B 107.6
C52 C51 C50 111.1(4)
C52 C51 H51A 109.4
C50 C51 H51A 109.4
C52 C51 H51B 109.4
C50 C51 H51B 109.4
H51A C51 H51B 108.0
C51 C52 H52A 109.5
C51 C52 H52B 109.5
H52A C52 H52B 109.5
C51 C52 H52C 109.5
H52A C52 H52C 109.5
H52B C52 H52C 109.5

loop_
_geom_bond_atom_site_label_1
_geom_bond_atom_site_label_2
_geom_bond_distance
La1 O1 2.220(2)
La1 O2 2.234(2)
La1 N1 2.364(3)
La1 S2 3.1054(9)
La1 S1 3.1229(9)
La1 Si1 3.3640(10)
Fe1 C21 2.009(3)
Fe1 C16 2.016(3)
Fe1 C17 2.028(3)
Fe1 C22 2.036(3)
Fe1 C25 2.039(4)
Fe1 C20 2.040(4)
Fe1 C23 2.049(4)
Fe1 C18 2.052(4)
Fe1 C24 2.053(4)
Fe1 C19 2.053(4)
N1 Si1 1.695(3)
N1 Si2 1.713(3)
O1 C1 1.335(4)
O2 C28 1.340(4)
S1 C16 1.758(3)
S1 C15 1.844(3)
S2 C21 1.763(3)
S2 C26 1.842(3)
Si1 C43 1.862(4)
Si1 C42 1.863(4)
Si1 C41 1.908(4)
Si2 C44 1.860(4)
Si2 C46 1.868(4)
Si2 C45 1.876(4)
C1 C2 1.400(4)
C1 C6 1.417(4)
C2 C3 1.376(4)
C2 C15 1.503(4)
C3 C4 1.391(5)
C3 H3 0.9500
C4 C5 1.395(5)
C4 C7 1.529(5)
C5 C6 1.387(5)
C5 H5 0.9500
C6 C11 1.540(5)
C7 C9 1.521(6)
C7 C8 1.526(6)
C7 C10 1.538(5)
C8 H8A 0.9800
C8 H8B 0.9800
C8 H8C 0.9800
C9 H9A 0.9800
C9 H9B 0.9800
C9 H9C 0.9800
C10 H10A 0.9800
C10 H10B 0.9800
C10 H10C 0.9800
C11 C12 1.536(5)
C11 C14 1.541(5)
C11 C13 1.544(5)
C12 H12A 0.9800
C12 H12B 0.9800
C12 H12C 0.9800
C13 H13A 0.9800
C13 H13B 0.9800
C13 H13C 0.9800
C14 H14A 0.9800
C14 H14B 0.9800
C14 H14C 0.9800
C15 H15A 0.9900
C15 H15B 0.9900
C16 C20 1.427(5)
C16 C17 1.431(5)
C17 C18 1.419(5)
C17 H17 0.9500
C18 C19 1.410(5)
C18 H18 0.9500
C19 C20 1.418(5)
C19 H19 0.9500
C20 H20 0.9500
C21 C22 1.419(5)
C21 C25 1.426(5)
C22 C23 1.413(5)
C22 H22 0.9500
C23 C24 1.414(5)
C23 H23 0.9500
C24 C25 1.420(5)
C24 H24 0.9500
C25 H25 0.9500
C26 C27 1.502(5)
C26 H26A 0.9900
C26 H26B 0.9900
C27 C32 1.390(5)
C27 C28 1.402(5)
C28 C29 1.413(5)
C29 C30 1.392(5)
C29 C37 1.542(5)
C30 C31 1.394(5)
C30 H30 0.9500
C31 C32 1.389(5)
C31 C33 1.542(5)
C32 H32 0.9500
C33 C34 1.521(5)
C33 C35 1.528(5)
C33 C36 1.540(5)
C34 H34A 0.9800
C34 H34B 0.9800
C34 H34C 0.9800
C35 H35A 0.9800
C35 H35B 0.9800
C35 H35C 0.9800
C36 H36A 0.9800
C36 H36B 0.9800
C36 H36C 0.9800
C37 C40 1.534(5)
C37 C38 1.539(5)
C37 C39 1.541(5)
C38 H38A 0.9800
C38 H38B 0.9800
C38 H38C 0.9800
C39 H39A 0.9800
C39 H39B 0.9800
C39 H39C 0.9800
C40 H40A 0.9800
C40 H40B 0.9800
C40 H40C 0.9800
C41 H41A 0.9800
C41 H41B 0.9800
C41 H41C 0.9800
C42 H42A 0.9800
C42 H42B 0.9800
C42 H42C 0.9800
C43 H43A 0.9800
C43 H43B 0.9800
C43 H43C 0.9800
C44 H44A 0.9800
C44 H44B 0.9800
C44 H44C 0.9800
C45 H45A 0.9800
C45 H45B 0.9800
C45 H45C 0.9800
C46 H46A 0.9800
C46 H46B 0.9800
C46 H46C 0.9800
C47 C48 1.485(7)
C47 H47A 0.9800
C47 H47B 0.9800
C47 H47C 0.9800
C48 C49 1.511(7)
C48 H48A 0.9900
C48 H48B 0.9900
C49 C50 1.481(7)
C49 H49A 0.9900
C49 H49B 0.9900
C50 C51 1.532(7)
C50 H50A 0.9900
C50 H50B 0.9900
C51 C52 1.520(6)
C51 H51A 0.9900
C51 H51B 0.9900
C52 H52A 0.9800
C52 H52B 0.9800
C52 H52C 0.9800

loop_
_geom_torsion_atom_site_label_1
_geom_torsion_atom_site_label_2
_geom_torsion_atom_site_label_3
_geom_torsion_atom_site_label_4
_geom_torsion
Si2 N1 Si1 C43 51.3(3)
La1 N1 Si1 C43 -130.98(16)
Si2 N1 Si1 C42 -74.3(3)
La1 N1 Si1 C42 103.51(18)
Si2 N1 Si1 C41 168.8(2)
La1 N1 Si1 C41 -13.39(19)
Si2 N1 Si1 La1 -177.8(3)
Si1 N1 Si2 C44 34.2(3)
La1 N1 Si2 C44 -143.32(19)
Si1 N1 Si2 C46 155.4(2)
La1 N1 Si2 C46 -22.1(2)
Si1 N1 Si2 C45 -85.7(2)
La1 N1 Si2 C45 96.7(2)
La1 O1 C1 C2 61.1(5)
La1 O1 C1 C6 -116.8(4)
O1 C1 C2 C3 -176.3(3)
C6 C1 C2 C3 1.7(5)
O1 C1 C2 C15 1.7(5)
C6 C1 C2 C15 179.7(3)
C1 C2 C3 C4 -1.5(5)
C15 C2 C3 C4 -179.6(3)
C2 C3 C4 C5 -0.4(5)
C2 C3 C4 C7 -177.6(3)
C3 C4 C5 C6 2.2(5)
C7 C4 C5 C6 179.5(3)
C4 C5 C6 C1 -2.1(5)
C4 C5 C6 C11 177.1(3)
O1 C1 C6 C5 178.0(3)
C2 C1 C6 C5 0.1(5)
O1 C1 C6 C11 -1.2(5)
C2 C1 C6 C11 -179.1(3)
C3 C4 C7 C9 -145.6(4)
C5 C4 C7 C9 37.4(5)
C3 C4 C7 C8 94.4(4)
C5 C4 C7 C8 -82.6(4)
C3 C4 C7 C10 -25.4(5)
C5 C4 C7 C10 157.5(3)
C5 C6 C11 C12 120.5(4)
C1 C6 C11 C12 -60.4(4)
C5 C6 C11 C14 -116.8(4)
C1 C6 C11 C14 62.3(4)
C5 C6 C11 C13 0.7(5)
C1 C6 C11 C13 179.8(3)
C3 C2 C15 S1 106.6(3)
C1 C2 C15 S1 -71.4(3)
C16 S1 C15 C2 -50.2(3)
La1 S1 C15 C2 72.4(2)
C15 S1 C16 C20 -112.8(3)
La1 S1 C16 C20 144.9(3)
C15 S1 C16 C17 67.4(3)
La1 S1 C16 C17 -34.8(4)
C15 S1 C16 Fe1 157.8(2)
La1 S1 C16 Fe1 55.5(2)
C20 C16 C17 C18 -0.2(4)
S1 C16 C17 C18 179.6(3)
Fe1 C16 C17 C18 60.2(2)
C20 C16 C17 Fe1 -60.4(2)
S1 C16 C17 Fe1 119.4(3)
C16 C17 C18 C19 -0.4(4)
Fe1 C17 C18 C19 58.7(3)
C16 C17 C18 Fe1 -59.1(2)
C17 C18 C19 C20 0.8(4)
Fe1 C18 C19 C20 58.8(3)
C17 C18 C19 Fe1 -58.0(2)
C18 C19 C20 C16 -1.0(4)
Fe1 C19 C20 C16 58.2(2)
C18 C19 C20 Fe1 -59.2(3)
C17 C16 C20 C19 0.7(4)
S1 C16 C20 C19 -179.1(3)
Fe1 C16 C20 C19 -59.3(3)
C17 C16 C20 Fe1 60.0(2)
S1 C16 C20 Fe1 -119.7(3)
C26 S2 C21 C22 -99.8(3)
La1 S2 C21 C22 147.5(3)
C26 S2 C21 C25 86.1(3)
La1 S2 C21 C25 -26.6(4)
C26 S2 C21 Fe1 173.95(19)
La1 S2 C21 Fe1 61.2(2)
C25 C21 C22 C23 0.8(4)
S2 C21 C22 C23 -174.2(3)
Fe1 C21 C22 C23 -59.7(2)
C25 C21 C22 Fe1 60.5(2)
S2 C21 C22 Fe1 -114.5(3)
C21 C22 C23 C24 -0.3(4)
Fe1 C22 C23 C24 -58.9(3)
C21 C22 C23 Fe1 58.6(2)
C22 C23 C24 C25 -0.3(4)
Fe1 C23 C24 C25 -58.8(2)
C22 C23 C24 Fe1 58.5(3)
C23 C24 C25 C21 0.8(4)
Fe1 C24 C25 C21 -58.3(2)
C23 C24 C25 Fe1 59.1(3)
C22 C21 C25 C24 -1.0(4)
S2 C21 C25 C24 173.8(3)
Fe1 C21 C25 C24 59.5(2)
C22 C21 C25 Fe1 -60.5(2)
S2 C21 C25 Fe1 114.3(3)
C21 S2 C26 C27 163.3(2)
La1 S2 C26 C27 -69.4(2)
S2 C26 C27 C32 -113.3(3)
S2 C26 C27 C28 66.1(4)
La1 O2 C28 C27 -64.3(6)
La1 O2 C28 C29 115.8(4)
C32 C27 C28 O2 174.3(3)
C26 C27 C28 O2 -5.0(5)
C32 C27 C28 C29 -5.9(5)
C26 C27 C28 C29 174.8(3)
O2 C28 C29 C30 -175.3(3)
C27 C28 C29 C30 4.8(5)
O2 C28 C29 C37 4.4(5)
C27 C28 C29 C37 -175.5(3)
C28 C29 C30 C31 -0.6(5)
C37 C29 C30 C31 179.7(3)
C29 C30 C31 C32 -2.7(5)
C29 C30 C31 C33 174.4(3)
C30 C31 C32 C27 1.7(5)
C33 C31 C32 C27 -175.6(3)
C28 C27 C32 C31 2.6(5)
C26 C27 C32 C31 -178.1(3)
C32 C31 C33 C34 65.0(4)
C30 C31 C33 C34 -112.0(4)
C32 C31 C33 C35 -54.5(5)
C30 C31 C33 C35 128.4(4)
C32 C31 C33 C36 -176.0(3)
C30 C31 C33 C36 7.0(5)
C30 C29 C37 C40 113.8(4)
C28 C29 C37 C40 -65.9(4)
C30 C29 C37 C38 -124.1(3)
C28 C29 C37 C38 56.2(4)
C30 C29 C37 C39 -5.2(5)
C28 C29 C37 C39 175.1(3)
C47 C48 C49 C50 -65.4(7)
C48 C49 C50 C51 -179.6(4)
C49 C50 C51 C52 177.0(4)
